data_7230723
loop_
_publ_author_name
'Gonz\'alez, Luc\'ia'
'Graus, Sara'
'Tejedor, Rosa Mar\'ia'
'L\'opez, Pilar'
'Elguero, Jos\'e'
'Serrano, Jos\'e Luis'
'Uriel, Santiago'

_publ_section_title
;
 From diiodo Tr\"oger's bases towards halogen-bonded porous organic
 crystalline materials
;
_journal_issue 23
_journal_name_full CrystEngComm
_journal_page_first 3167
_journal_paper_doi 10.1039/C8CE00557E
_journal_volume 20
_journal_year 2018
_chemical_formula_sum 'C15 H12 I2 N2'
_chemical_formula_weight 474.07
_space_group_crystal_system triclinic
_space_group_IT_number 1
_space_group_name_Hall 'P 1'
_space_group_name_H-M_alt 'P 1'
_symmetry_space_group_name_Hall 'P 1'
_symmetry_space_group_name_H-M 'P 1'
_atom_sites_solution_hydrogens mixed
_audit_creation_method SHELXL-2018/3
_audit_update_record
;
2018-05-11 deposited with the CCDC.
2018-05-24 downloaded from the CCDC.
;
_cell_angle_alpha 106.747(3)
_cell_angle_beta 113.735(3)
_cell_angle_gamma 103.091(3)
_cell_formula_units_Z 2
_cell_length_a 8.3611(2)
_cell_length_b 10.3462(2)
_cell_length_c 10.3808(3)
_cell_measurement_reflns_used 11792
_cell_measurement_temperature 150(2)
_cell_measurement_theta_max 28.6285
_cell_measurement_theta_min 2.8830
_cell_volume 724.61(5)
_computing_cell_refinement
;
CrysAlis RED, Oxford Diffraction Ltd.,
Version 1.171.32.19 (release 28-02-2008 CrysAlis171 .NET)
(compiled Feb 28 2008,12:10:31)
;
_computing_data_collection
;
CrysAlis CCD, Oxford Diffraction Ltd.,
Version 1.171.32.19 (release 28-02-2008 CrysAlis171 .NET)
(compiled Feb 28 2008,12:10:31)
;
_computing_data_reduction
;
CrysAlis RED, Oxford Diffraction Ltd.,
Version 1.171.32.19 (release 28-02-2008 CrysAlis171 .NET)
(compiled Feb 28 2008,12:10:31)
;
_computing_structure_refinement 'SHELXL-2018/3 (Sheldrick, 2018)'
_computing_structure_solution 'SHELXTL Br\"uker'
_diffrn_ambient_temperature 150(2)
_diffrn_detector_area_resol_mean 16.3990
_diffrn_measured_fraction_theta_full 0.998
_diffrn_measured_fraction_theta_max 0.996
_diffrn_measurement_device_type 'Xcalibur Oxford diffraction'
_diffrn_measurement_method '\w scans'
_diffrn_radiation_monochromator graphite
_diffrn_radiation_source 'Enhance (Mo) X-ray Source'
_diffrn_radiation_type 'Mo K\a'
_diffrn_radiation_wavelength 0.7107
_diffrn_reflns_av_R_equivalents 0.0192
_diffrn_reflns_av_unetI/netI 0.0199
_diffrn_reflns_Laue_measured_fraction_full 0.998
_diffrn_reflns_Laue_measured_fraction_max 0.996
_diffrn_reflns_limit_h_max 10
_diffrn_reflns_limit_h_min -10
_diffrn_reflns_limit_k_max 12
_diffrn_reflns_limit_k_min -12
_diffrn_reflns_limit_l_max 13
_diffrn_reflns_limit_l_min -13
_diffrn_reflns_number 12928
_diffrn_reflns_point_group_measured_fraction_full 0.917
_diffrn_reflns_point_group_measured_fraction_max 0.900
_diffrn_reflns_theta_full 25.242
_diffrn_reflns_theta_max 26.437
_diffrn_reflns_theta_min 2.664
_exptl_absorpt_coefficient_mu 4.328
_exptl_absorpt_correction_T_max 1.2349
_exptl_absorpt_correction_T_min 0.7015
_exptl_absorpt_correction_type multi-scan
_exptl_absorpt_process_details
;
CrysAlis RED, Oxford Diffraction Ltd.,
Version 1.171.32.19 (release 28-02-2008 CrysAlis171 .NET)
(compiled Feb 28 2008,12:10:31)
Empirical absorption correction using spherical harmonics,
 implemented in SCALE3 ABSPACK scaling algorithm.
;
_exptl_crystal_colour colourless
_exptl_crystal_density_diffrn 2.173
_exptl_crystal_description plate
_exptl_crystal_F_000 444
_exptl_crystal_size_max 0.39
_exptl_crystal_size_mid 0.30
_exptl_crystal_size_min 0.07
_refine_diff_density_max 0.374
_refine_diff_density_min -0.976
_refine_diff_density_rms 0.103
_refine_ls_abs_structure_details
;
 Flack x determined using 2300 quotients [(I+)-(I-)]/[(I+)+(I-)]
 (Parsons, Flack and Wagner, Acta Cryst. B69 (2013) 249-259).
;
_refine_ls_abs_structure_Flack 0.005(9)
_refine_ls_extinction_method none
_refine_ls_goodness_of_fit_ref 1.059
_refine_ls_hydrogen_treatment mixed
_refine_ls_matrix_type full
_refine_ls_number_parameters 407
_refine_ls_number_reflns 5374
_refine_ls_number_restraints 3
_refine_ls_restrained_S_all 1.059
_refine_ls_R_factor_all 0.0181
_refine_ls_R_factor_gt 0.0171
_refine_ls_shift/su_max 0.001
_refine_ls_shift/su_mean 0.000
_refine_ls_structure_factor_coef Fsqd
_refine_ls_weighting_details 'w=1/[\s^2^(Fo^2^)+(0.0251P)^2^] where P=(Fo^2^+2Fc^2^)/3'
_refine_ls_weighting_scheme calc
_refine_ls_wR_factor_gt 0.0400
_refine_ls_wR_factor_ref 0.0403
_reflns_Friedel_coverage 0.807
_reflns_Friedel_fraction_full 0.837
_reflns_Friedel_fraction_max 0.804
_reflns_number_gt 5216
_reflns_number_total 5374
_reflns_threshold_expression 'I > 2\s(I)'
_cod_data_source_file c8ce00557e2.cif
_cod_data_source_block shelx
_cod_depositor_comments 'Adding full bibliography for 7230723--7230726.cif.'
_cod_original_cell_volume 724.61(4)
_cod_database_code 7230723
_shelx_shelxl_version_number 2018/3
_shelx_space_group_comment
;
The symmetry employed for this shelxl refinement is uniquely defined
by the following loop, which should always be used as a source of
symmetry information in preference to the above space-group names.
They are only intended as comments.
;

loop_
_space_group_symop_operation_xyz
'x, y, z'

loop_
_atom_site_label
_atom_site_type_symbol
_atom_site_fract_x
_atom_site_fract_y
_atom_site_fract_z
_atom_site_U_iso_or_equiv
_atom_site_adp_type
_atom_site_occupancy
_atom_site_site_symmetry_order
_atom_site_calc_flag
_atom_site_refinement_flags_posn
_atom_site_refinement_flags_adp
I1 I -0.36170(4) 0.47567(3) -0.02981(3) 0.02483(9) Uani 1 1 d . .
N1 N 0.2681(6) 0.1465(5) 0.0279(5) 0.0228(9) Uani 1 1 d . .
C1 C -0.2516(7) 0.3136(5) -0.0635(5) 0.0186(10) Uani 1 1 d . .
I2 I 0.15847(4) -0.15401(3) 0.45080(4) 0.02910(9) Uani 1 1 d . .
C2 C -0.3774(7) 0.1697(5) -0.1611(6) 0.0214(11) Uani 1 1 d . .
H2 H -0.507476 0.145257 -0.204470 0.026 Uiso 1 1 calc R U
N2 N -0.0518(6) -0.0131(5) -0.1787(5) 0.0239(9) Uani 1 1 d . .
C3 C -0.3090(8) 0.0639(6) -0.1931(6) 0.0216(11) Uani 1 1 d . .
H3 H -0.393710 -0.032862 -0.258675 0.026 Uiso 1 1 calc R U
C4 C -0.1142(7) 0.0980(5) -0.1292(5) 0.0170(10) Uani 1 1 d . .
C5 C 0.0121(7) 0.2402(6) -0.0250(6) 0.0187(11) Uani 1 1 d . .
C6 C -0.0578(7) 0.3498(5) 0.0074(5) 0.0188(10) Uani 1 1 d . .
H6 H 0.025838 0.446204 0.076207 0.023 Uiso 1 1 calc R U
C7 C 0.2250(7) 0.2791(5) 0.0554(6) 0.0226(10) Uani 1 1 d . .
H7A H 0.275(9) 0.332(7) 0.016(7) 0.034(16) Uiso 1 1 d . .
H7B H 0.284(7) 0.332(5) 0.172(6) 0.013(12) Uiso 1 1 d . .
C8 C 0.2405(7) 0.0758(5) 0.1206(6) 0.0192(10) Uani 1 1 d . .
C9 C 0.3754(7) 0.1370(5) 0.2779(6) 0.0198(10) Uani 1 1 d . .
H9 H 0.471(8) 0.229(7) 0.303(6) 0.026(15) Uiso 1 1 d . .
C10 C 0.3551(7) 0.0729(5) 0.3732(5) 0.0204(10) Uani 1 1 d . .
H10 H 0.445539 0.115100 0.478365 0.024 Uiso 1 1 calc R U
C11 C 0.1999(7) -0.0541(5) 0.3109(6) 0.0202(10) Uani 1 1 d . .
C12 C 0.0649(7) -0.1172(5) 0.1555(6) 0.0215(11) Uani 1 1 d . .
H12 H -0.039642 -0.203004 0.114621 0.026 Uiso 1 1 calc R U
C13 C 0.0852(7) -0.0528(5) 0.0603(6) 0.0201(10) Uani 1 1 d . .
C14 C -0.0694(8) -0.1176(6) -0.1096(6) 0.0236(13) Uani 1 1 d . .
H14A H -0.202(8) -0.154(6) -0.127(6) 0.015(13) Uiso 1 1 d . .
H14B H -0.079(8) -0.207(7) -0.178(7) 0.031(16) Uiso 1 1 d . .
C15 C 0.1449(8) 0.0481(6) -0.1374(6) 0.0270(12) Uani 1 1 d . .
H15A H 0.194(7) -0.027(5) -0.153(6) 0.015(12) Uiso 1 1 d . .
H15B H 0.135(8) 0.103(6) -0.208(6) 0.022(13) Uiso 1 1 d . .
I3 I 0.29239(5) -0.32467(4) -0.07126(4) 0.03739(12) Uani 1 1 d . .
N3 N 0.9795(6) 0.1783(4) 0.5620(5) 0.0210(9) Uani 1 1 d . .
I4 I 0.47529(5) 0.60165(4) 0.53484(4) 0.03160(10) Uani 1 1 d . .
N4 N 1.0285(6) 0.3240(4) 0.4262(5) 0.0232(9) Uani 1 1 d . .
C30 C 0.5259(7) -0.1600(5) 0.1394(6) 0.0239(11) Uani 1 1 d . .
C31 C 0.6434(8) -0.0445(5) 0.1370(6) 0.0246(11) Uani 1 1 d . .
H31 H 0.621586 -0.042738 0.042426 0.029 Uiso 1 1 calc R U
C32 C 0.7938(7) 0.0692(5) 0.2747(6) 0.0209(10) Uani 1 1 d . .
C33 C 0.8259(7) 0.0628(6) 0.4167(6) 0.0170(12) Uani 1 1 d . .
C34 C 0.7107(7) -0.0540(5) 0.4176(6) 0.0217(11) Uani 1 1 d . .
H34 H 0.734471 -0.058161 0.511566 0.026 Uiso 1 1 calc R U
C35 C 0.5582(7) -0.1666(5) 0.2790(6) 0.0247(11) Uani 1 1 d . .
H35 H 0.479078 -0.245253 0.279902 0.030 Uiso 1 1 calc R U
C36 C 0.9193(8) 0.1976(6) 0.2722(6) 0.0238(10) Uani 1 1 d . .
H36A H 1.013(7) 0.170(5) 0.240(5) 0.008(11) Uiso 1 1 d . .
H36B H 0.841(7) 0.236(5) 0.191(6) 0.012(12) Uiso 1 1 d . .
C37 C 0.9159(6) 0.3942(5) 0.4637(5) 0.0191(10) Uani 1 1 d . .
C38 C 0.8524(8) 0.4785(6) 0.3871(6) 0.0259(11) Uani 1 1 d . .
H38 H 0.889(9) 0.495(7) 0.321(8) 0.039(18) Uiso 1 1 d . .
C39 C 0.7352(8) 0.5434(5) 0.4128(6) 0.0257(11) Uani 1 1 d . .
H39 H 0.700(9) 0.600(8) 0.367(8) 0.049(19) Uiso 1 1 d . .
C40 C 0.6809(7) 0.5254(5) 0.5172(6) 0.0218(10) Uani 1 1 d . .
C41 C 0.7443(7) 0.4465(5) 0.5985(6) 0.0200(10) Uani 1 1 d . .
H41 H 0.693(8) 0.436(6) 0.672(7) 0.033(15) Uiso 1 1 d . .
C42 C 0.8628(8) 0.3773(6) 0.5695(6) 0.0196(12) Uani 1 1 d . .
C43 C 0.9151(8) 0.2752(5) 0.6437(5) 0.0204(10) Uani 1 1 d . .
H43A H 1.025(9) 0.325(7) 0.752(8) 0.036(17) Uiso 1 1 d . .
H43B H 0.818(8) 0.214(6) 0.649(6) 0.017(13) Uiso 1 1 d . .
C44 C 1.1195(8) 0.2703(6) 0.5396(6) 0.0258(11) Uani 1 1 d . .
H44A H 1.231(8) 0.360(6) 0.640(7) 0.023(14) Uiso 1 1 d . .
H44B H 1.194(8) 0.227(6) 0.515(7) 0.024(15) Uiso 1 1 d . .

loop_
_atom_site_aniso_label
_atom_site_aniso_U_11
_atom_site_aniso_U_22
_atom_site_aniso_U_33
_atom_site_aniso_U_23
_atom_site_aniso_U_13
_atom_site_aniso_U_12
I1 0.02592(19) 0.02455(17) 0.02978(19) 0.01282(15) 0.01584(16) 0.01414(15)
N1 0.017(2) 0.032(2) 0.026(2) 0.0152(18) 0.0128(19) 0.0131(18)
C1 0.022(3) 0.019(2) 0.018(2) 0.0095(18) 0.010(2) 0.010(2)
I2 0.0276(2) 0.03001(18) 0.03224(19) 0.01977(16) 0.01229(16) 0.01211(15)
C2 0.016(2) 0.021(2) 0.026(3) 0.011(2) 0.010(2) 0.005(2)
N2 0.028(2) 0.023(2) 0.018(2) 0.0040(17) 0.0099(19) 0.0150(19)
C3 0.022(3) 0.018(2) 0.021(2) 0.0058(19) 0.010(2) 0.006(2)
C4 0.021(3) 0.021(2) 0.016(2) 0.0105(18) 0.011(2) 0.013(2)
C5 0.022(3) 0.027(3) 0.019(2) 0.015(2) 0.015(2) 0.013(2)
C6 0.022(3) 0.016(2) 0.021(2) 0.0095(19) 0.013(2) 0.005(2)
C7 0.021(3) 0.025(2) 0.028(3) 0.015(2) 0.014(2) 0.010(2)
C8 0.017(3) 0.025(2) 0.022(2) 0.011(2) 0.011(2) 0.013(2)
C9 0.012(2) 0.019(2) 0.024(3) 0.005(2) 0.007(2) 0.0071(19)
C10 0.018(2) 0.020(2) 0.017(2) 0.0041(18) 0.0048(19) 0.0094(19)
C11 0.021(3) 0.021(2) 0.025(2) 0.0129(19) 0.013(2) 0.013(2)
C12 0.017(3) 0.015(2) 0.025(3) 0.0055(19) 0.007(2) 0.0065(19)
C13 0.014(2) 0.017(2) 0.022(2) 0.0039(18) 0.004(2) 0.0078(19)
C14 0.021(3) 0.013(2) 0.018(3) -0.003(2) 0.001(2) 0.004(2)
C15 0.027(3) 0.038(3) 0.024(3) 0.013(2) 0.015(2) 0.020(2)
I3 0.0286(2) 0.02164(17) 0.0356(2) -0.00423(15) 0.00431(17) 0.01016(16)
N3 0.019(2) 0.020(2) 0.020(2) 0.0086(16) 0.0069(18) 0.0064(17)
I4 0.02257(19) 0.02714(19) 0.0362(2) 0.00531(16) 0.01210(17) 0.01072(15)
N4 0.021(2) 0.023(2) 0.025(2) 0.0088(17) 0.0116(18) 0.0069(17)
C30 0.022(3) 0.013(2) 0.024(2) -0.0010(18) 0.006(2) 0.007(2)
C31 0.030(3) 0.027(2) 0.023(2) 0.010(2) 0.015(2) 0.019(2)
C32 0.025(3) 0.023(2) 0.023(2) 0.011(2) 0.015(2) 0.014(2)
C33 0.015(3) 0.017(2) 0.017(3) 0.0046(19) 0.006(2) 0.008(2)
C34 0.025(3) 0.020(2) 0.026(2) 0.013(2) 0.014(2) 0.014(2)
C35 0.021(3) 0.018(2) 0.034(3) 0.011(2) 0.013(2) 0.009(2)
C36 0.028(3) 0.024(2) 0.025(2) 0.0112(19) 0.018(2) 0.010(2)
C37 0.011(2) 0.018(2) 0.022(2) 0.0065(19) 0.007(2) 0.0006(18)
C38 0.028(3) 0.025(3) 0.027(3) 0.013(2) 0.017(2) 0.005(2)
C39 0.034(3) 0.020(2) 0.028(3) 0.015(2) 0.014(2) 0.014(2)
C40 0.016(2) 0.017(2) 0.023(2) 0.0027(18) 0.006(2) 0.0046(19)
C41 0.016(2) 0.017(2) 0.018(2) 0.0019(18) 0.008(2) 0.0016(19)
C42 0.018(3) 0.019(2) 0.016(2) 0.006(2) 0.006(2) 0.006(2)
C43 0.022(3) 0.020(2) 0.016(2) 0.0071(19) 0.008(2) 0.007(2)
C44 0.019(3) 0.026(3) 0.027(3) 0.008(2) 0.010(2) 0.008(2)

loop_
_atom_type_symbol
_atom_type_description
_atom_type_scat_dispersion_real
_atom_type_scat_dispersion_imag
_atom_type_scat_source
C C 0.0033 0.0016 'International Tables Vol C Tables 4.2.6.8 and 6.1.1.4'
H H 0.0000 0.0000 'International Tables Vol C Tables 4.2.6.8 and 6.1.1.4'
N N 0.0061 0.0033 'International Tables Vol C Tables 4.2.6.8 and 6.1.1.4'
I I -0.4742 1.8119 'International Tables Vol C Tables 4.2.6.8 and 6.1.1.4'

loop_
_geom_angle_atom_site_label_1
_geom_angle_atom_site_label_2
_geom_angle_atom_site_label_3
_geom_angle
C8 N1 C15 110.6(4)
C8 N1 C7 112.1(4)
C15 N1 C7 107.4(4)
C6 C1 C2 120.6(4)
C6 C1 I1 120.9(3)
C2 C1 I1 118.4(4)
C3 C2 C1 119.4(5)
C3 C2 H2 120.3
C1 C2 H2 120.3
C4 N2 C15 111.5(4)
C4 N2 C14 112.1(4)
C15 N2 C14 107.5(4)
C2 C3 C4 121.3(5)
C2 C3 H3 119.4
C4 C3 H3 119.4
C5 C4 C3 119.4(4)
C5 C4 N2 121.6(5)
C3 C4 N2 118.9(4)
C4 C5 C6 119.3(5)
C4 C5 C7 120.8(4)
C6 C5 C7 119.8(5)
C1 C6 C5 119.7(4)
C1 C6 H6 120.2
C5 C6 H6 120.2
N1 C7 C5 111.4(4)
N1 C7 H7A 108(4)
C5 C7 H7A 109(4)
N1 C7 H7B 106(3)
C5 C7 H7B 110(3)
H7A C7 H7B 113(5)
C13 C8 C9 118.6(5)
C13 C8 N1 122.7(4)
C9 C8 N1 118.7(4)
C10 C9 C8 121.0(4)
C10 C9 H9 130(3)
C8 C9 H9 108(3)
C11 C10 C9 119.3(4)
C11 C10 H10 120.4
C9 C10 H10 120.4
C10 C11 C12 120.8(4)
C10 C11 I2 121.0(4)
C12 C11 I2 118.2(3)
C11 C12 C13 119.8(4)
C11 C12 H12 120.1
C13 C12 H12 120.1
C12 C13 C8 120.4(4)
C12 C13 C14 119.9(4)
C8 C13 C14 119.5(5)
N2 C14 C13 111.7(4)
N2 C14 H14A 109(3)
C13 C14 H14A 114(3)
N2 C14 H14B 107(4)
C13 C14 H14B 117(4)
H14A C14 H14B 97(4)
N2 C15 N1 112.1(4)
N2 C15 H15A 111(3)
N1 C15 H15A 104(3)
N2 C15 H15B 100(3)
N1 C15 H15B 113(3)
H15A C15 H15B 116(4)
C33 N3 C43 112.4(4)
C33 N3 C44 111.4(4)
C43 N3 C44 107.2(4)
C37 N4 C44 111.6(4)
C37 N4 C36 113.2(4)
C44 N4 C36 107.0(4)
C31 C30 C35 120.8(5)
C31 C30 I3 119.1(4)
C35 C30 I3 120.1(4)
C30 C31 C32 120.4(5)
C30 C31 H31 119.8
C32 C31 H31 119.8
C31 C32 C33 118.7(5)
C31 C32 C36 120.4(5)
C33 C32 C36 120.9(4)
C34 C33 C32 120.4(5)
C34 C33 N3 119.0(5)
C32 C33 N3 120.6(5)
C33 C34 C35 120.6(5)
C33 C34 H34 119.7
C35 C34 H34 119.7
C30 C35 C34 119.1(5)
C30 C35 H35 120.4
C34 C35 H35 120.4
N4 C36 C32 111.1(4)
N4 C36 H36A 109(3)
C32 C36 H36A 111(3)
N4 C36 H36B 106(3)
C32 C36 H36B 113(3)
H36A C36 H36B 106(4)
C42 C37 C38 119.5(5)
C42 C37 N4 121.8(5)
C38 C37 N4 118.6(4)
C39 C38 C37 121.4(5)
C39 C38 H38 117(4)
C37 C38 H38 122(4)
C40 C39 C38 119.1(5)
C40 C39 H39 120(5)
C38 C39 H39 121(5)
C39 C40 C41 121.5(5)
C39 C40 I4 118.8(4)
C41 C40 I4 119.4(4)
C40 C41 C42 119.2(5)
C40 C41 H41 116(3)
C42 C41 H41 125(3)
C37 C42 C41 119.2(5)
C37 C42 C43 120.6(5)
C41 C42 C43 120.0(5)
N3 C43 C42 111.6(4)
N3 C43 H43A 102(3)
C42 C43 H43A 115(4)
N3 C43 H43B 106(3)
C42 C43 H43B 116(3)
H43A C43 H43B 105(5)
N4 C44 N3 111.1(4)
N4 C44 H44A 108(3)
N3 C44 H44A 115(3)
N4 C44 H44B 110(4)
N3 C44 H44B 115(4)
H44A C44 H44B 96(4)

loop_
_geom_bond_atom_site_label_1
_geom_bond_atom_site_label_2
_geom_bond_distance
I1 C1 2.098(5)
N1 C8 1.423(6)
N1 C15 1.462(7)
N1 C7 1.474(6)
C1 C6 1.383(7)
C1 C2 1.383(7)
I2 C11 2.099(5)
C2 C3 1.365(7)
C2 H2 0.9300
N2 C4 1.416(6)
N2 C15 1.447(7)
N2 C14 1.471(7)
C3 C4 1.397(7)
C3 H3 0.9300
C4 C5 1.382(7)
C5 C6 1.408(7)
C5 C7 1.521(7)
C6 H6 0.9300
C7 H7A 0.89(7)
C7 H7B 1.01(5)
C8 C13 1.389(7)
C8 C9 1.392(7)
C9 C10 1.382(7)
C9 H9 0.98(6)
C10 C11 1.375(7)
C10 H10 0.9300
C11 C12 1.377(7)
C12 C13 1.383(7)
C12 H12 0.9300
C13 C14 1.524(7)
C14 H14A 1.00(5)
C14 H14B 0.95(6)
C15 H15A 0.96(5)
C15 H15B 1.04(6)
I3 C30 2.099(5)
N3 C33 1.435(6)
N3 C43 1.462(6)
N3 C44 1.473(7)
I4 C40 2.096(5)
N4 C37 1.417(7)
N4 C44 1.457(7)
N4 C36 1.476(7)
C30 C31 1.378(8)
C30 C35 1.389(8)
C31 C32 1.386(7)
C31 H31 0.9300
C32 C33 1.413(7)
C32 C36 1.509(7)
C33 C34 1.370(8)
C34 C35 1.392(7)
C34 H34 0.9300
C35 H35 0.9300
C36 H36A 1.03(5)
C36 H36B 1.07(5)
C37 C42 1.379(8)
C37 C38 1.394(7)
C38 C39 1.374(8)
C38 H38 0.90(7)
C39 C40 1.374(8)
C39 H39 0.88(7)
C40 C41 1.376(7)
C41 C42 1.423(8)
C41 H41 1.03(6)
C42 C43 1.518(7)
C43 H43A 1.00(6)
C43 H43B 0.95(6)
C44 H44A 1.04(6)
C44 H44B 0.92(6)
